data_2015214
loop_
_publ_author_name
'Zhu, Yan-Jun'
'Chen, Jin-Xiang'
'Zhang, Wen-Hua'
'Zhang, Yong'
'Lang, Jian-Ping'

_publ_section_title
;<i>catena</i>-Poly[[[diaqua[<i>trans</i>-3-(4-pyridyl)acrylato]samarium(III)]-di-\m-<i>trans</i>-3-(4-pyridyl)acrylato]
 dihydrate]
;
_journal_coeditor_code SQ1225
_journal_issue 11
_journal_name_full 'Acta Crystallographica Section C'
_journal_page_first m491
_journal_page_last m493
_journal_paper_doi 10.1107/S0108270105031471
_journal_volume 61
_journal_year 2005
_chemical_formula_iupac '[Sm (C8 H6 N1 O2)3 (H2 O)2], 2H2 O'
_chemical_formula_moiety 'C24 H22 N3 O8 Sm, 2H2 O'
_chemical_formula_sum 'C24 H26 N3 O10 Sm'
_chemical_formula_weight 666.83
_chemical_name_systematic
;
catena-Poly[[[diaqua[trans-3-(4-pyridyl)acrylato]samarium(III)]-di-\m-trans-
3-(4-pyridyl)acrylato] dihydrate]
;
_space_group_IT_number 2
_symmetry_cell_setting triclinic
_symmetry_space_group_name_Hall '-P 1'
_symmetry_space_group_name_H-M 'P -1'
_atom_sites_solution_hydrogens geom
_atom_sites_solution_primary direct
_atom_sites_solution_secondary difmap
_audit_creation_method SHELXL-97
_cell_angle_alpha 111.782(2)
_cell_angle_beta 98.825(2)
_cell_angle_gamma 100.605(2)
_cell_formula_units_Z 2
_cell_length_a 8.2459(8)
_cell_length_b 12.6631(15)
_cell_length_c 14.3286(16)
_cell_measurement_reflns_used 5348
_cell_measurement_temperature 193(2)
_cell_measurement_theta_max 25.3
_cell_measurement_theta_min 3.1
_cell_volume 1324.7(3)
_computing_cell_refinement CrystalClear)
_computing_data_collection 'CrystalClear (Rigaku/MSC, 2001)'
_computing_data_reduction 'CrystalStructure (Rigaku/MSC, 2004)'
_computing_molecular_graphics 'ORTEPII (Johnson, 1976)'
_computing_publication_material SHELXL97
_computing_structure_refinement 'SHELXL97 (Sheldrick, 1997)'
_computing_structure_solution 'SHELXS97 (Sheldrick, 1997)'
_diffrn_ambient_temperature 193(2)
_diffrn_measured_fraction_theta_full 0.994
_diffrn_measured_fraction_theta_max 0.994
_diffrn_measurement_device_type 'Rigaku Mercury'
_diffrn_measurement_method /w
_diffrn_radiation_monochromator graphite
_diffrn_radiation_source 'fine-focus sealed tube'
_diffrn_radiation_type MoK\a
_diffrn_radiation_wavelength 0.71070
_diffrn_reflns_av_R_equivalents 0.0245
_diffrn_reflns_av_sigmaI/netI 0.0308
_diffrn_reflns_limit_h_max 9
_diffrn_reflns_limit_h_min -9
_diffrn_reflns_limit_k_max 15
_diffrn_reflns_limit_k_min -12
_diffrn_reflns_limit_l_max 17
_diffrn_reflns_limit_l_min -17
_diffrn_reflns_number 13165
_diffrn_reflns_theta_full 25.35
_diffrn_reflns_theta_max 25.35
_diffrn_reflns_theta_min 3.10
_diffrn_standards_decay_% 0
_diffrn_standards_interval_count 6
_diffrn_standards_interval_time 12
_diffrn_standards_number 720
_exptl_absorpt_coefficient_mu 2.276
_exptl_absorpt_correction_T_max 0.796
_exptl_absorpt_correction_T_min 0.678
_exptl_absorpt_correction_type multi-scan
_exptl_absorpt_process_details '(Jacobson, 1998)'
_exptl_crystal_colour colorless
_exptl_crystal_density_diffrn 1.672
_exptl_crystal_density_method 'not measured'
_exptl_crystal_description block
_exptl_crystal_F_000 666
_exptl_crystal_size_max 0.35
_exptl_crystal_size_mid 0.15
_exptl_crystal_size_min 0.10
_refine_diff_density_max 0.947
_refine_diff_density_min -0.699
_refine_ls_extinction_method none
_refine_ls_goodness_of_fit_ref 1.179
_refine_ls_hydrogen_treatment mixed
_refine_ls_matrix_type full
_refine_ls_number_parameters 338
_refine_ls_number_reflns 4812
_refine_ls_number_restraints 12
_refine_ls_restrained_S_all 1.178
_refine_ls_R_factor_all 0.0292
_refine_ls_R_factor_gt 0.0267
_refine_ls_shift/su_max 0.011
_refine_ls_shift/su_mean 0.000
_refine_ls_structure_factor_coef Fsqd
_refine_ls_weighting_details 'calc w=1/[\s^2^(Fo^2^)+(0.0293P)^2^+0.9553P] where P=(Fo^2^+2Fc^2^)/3'
_refine_ls_weighting_scheme calc
_refine_ls_wR_factor_gt 0.0627
_refine_ls_wR_factor_ref 0.0641
_reflns_number_gt 4571
_reflns_number_total 4840
_reflns_threshold_expression I>2\s(I)
_cod_data_source_file sq1225.cif
_cod_data_source_block I
_cod_database_code 2015214
_cod_database_fobs_code 2015214

loop_
_symmetry_equiv_pos_as_xyz
'x, y, z'
'-x, -y, -z'

loop_
_atom_site_label
_atom_site_fract_x
_atom_site_fract_y
_atom_site_fract_z
_atom_site_U_iso_or_equiv
_atom_site_adp_type
_atom_site_calc_flag
_atom_site_refinement_flags
_atom_site_occupancy
_atom_site_disorder_assembly
_atom_site_disorder_group
_atom_site_type_symbol
Sm1 0.781720(19) 0.565469(13) 0.529619(11) 0.01467(7) Uani d . 1 . . Sm
O1 0.8531(3) 0.4493(2) 0.63592(17) 0.0232(5) Uani d . 1 . . O
O2 0.6943(3) 0.5701(2) 0.69022(17) 0.0201(5) Uani d . 1 . . O
O3 0.5300(3) 0.39386(19) 0.47128(17) 0.0196(5) Uani d . 1 . . O
O4 0.3006(3) 0.2467(2) 0.41408(19) 0.0235(5) Uani d . 1 . . O
O5 0.8865(3) 0.41318(19) 0.41783(16) 0.0187(5) Uani d . 1 . . O
O6 0.9950(3) 0.2866(2) 0.31192(18) 0.0244(5) Uani d . 1 . . O
O7 0.6364(3) 0.5384(2) 0.35607(17) 0.0202(5) Uani d D 1 . . O
H25 0.5329(18) 0.499(3) 0.335(2) 0.024 Uiso d D 1 . . H
H26 0.679(3) 0.533(3) 0.3049(16) 0.024 Uiso d D 1 . . H
O8 0.9550(3) 0.6918(2) 0.46166(18) 0.0212(5) Uani d D 1 . . O
H27 1.016(4) 0.658(3) 0.425(2) 0.025 Uiso d D 1 . . H
H28 0.908(4) 0.732(3) 0.437(2) 0.025 Uiso d D 1 . . H
O9 1.1028(5) 0.0278(4) 0.2276(3) 0.0782(12) Uani d D 1 . . O
H29 1.142(7) 0.086(3) 0.286(2) 0.094 Uiso d D 1 . . H
H30 1.017(5) 0.039(5) 0.195(4) 0.094 Uiso d D 1 . . H
O10 1.1122(8) -0.2044(5) 0.2021(9) 0.183(4) Uani d D 1 . . O
H31 1.168(13) -0.153(8) 0.185(10) 0.220 Uiso d D 1 . . H
H32 1.033(10) -0.179(9) 0.227(8) 0.220 Uiso d D 1 . . H
N1 0.7293(4) 0.5283(4) 1.1685(3) 0.0452(9) Uani d . 1 . . N
N2 0.7913(4) -0.1654(3) 0.3829(2) 0.0318(7) Uani d . 1 . . N
N3 0.2294(7) 0.0697(3) -0.0816(3) 0.0696(14) Uani d . 1 . . N
C1 0.7771(4) 0.4988(3) 0.7022(2) 0.0184(4) Uani d . 1 . . C
C2 0.7835(4) 0.4750(3) 0.7964(3) 0.0240(8) Uani d . 1 . . C
H2 0.8237 0.4105 0.7998 0.029 Uiso calc R 1 . . H
C3 0.7338(4) 0.5428(3) 0.8756(3) 0.0250(8) Uani d . 1 . . C
H3 0.6910 0.6041 0.8669 0.030 Uiso calc R 1 . . H
C4 0.7365(5) 0.5351(3) 0.9754(3) 0.0282(8) Uani d . 1 . . C
C5 0.6781(5) 0.6164(4) 1.0492(3) 0.0345(9) Uani d . 1 . . C
H5 0.6396 0.6764 1.0351 0.041 Uiso calc R 1 . . H
C6 0.6766(6) 0.6094(4) 1.1426(4) 0.0506(6) Uani d . 1 . . C
H6 0.6357 0.6656 1.1915 0.061 Uiso calc R 1 . . H
C7 0.7863(6) 0.4511(4) 1.0978(4) 0.0506(6) Uani d . 1 . . C
H7 0.8261 0.3932 1.1149 0.061 Uiso calc R 1 . . H
C8 0.7915(5) 0.4496(4) 1.0014(3) 0.0339(9) Uani d . 1 . . C
H8 0.8317 0.3915 0.9538 0.041 Uiso calc R 1 . . H
C9 0.4602(4) 0.2839(3) 0.4367(2) 0.0184(4) Uani d . 1 . . C
C10 0.5702(4) 0.2026(3) 0.4264(3) 0.0201(7) Uani d . 1 . . C
H10 0.6901 0.2341 0.4470 0.024 Uiso calc R 1 . . H
C11 0.5067(4) 0.0868(3) 0.3892(3) 0.0237(7) Uani d . 1 . . C
H11 0.3868 0.0571 0.3644 0.028 Uiso calc R 1 . . H
C12 0.6071(4) 0.0005(3) 0.3833(3) 0.0235(7) Uani d . 1 . . C
C13 0.5276(5) -0.1110(3) 0.3732(3) 0.0280(8) Uani d . 1 . . C
H13 0.4081 -0.1336 0.3648 0.034 Uiso calc R 1 . . H
C14 0.6238(5) -0.1889(3) 0.3753(3) 0.0313(9) Uani d . 1 . . C
H14 0.5676 -0.2636 0.3712 0.038 Uiso calc R 1 . . H
C15 0.8654(5) -0.0597(3) 0.3876(3) 0.0328(9) Uani d . 1 . . C
H15 0.9835 -0.0421 0.3901 0.039 Uiso calc R 1 . . H
C16 0.7809(5) 0.0259(3) 0.3892(3) 0.0278(8) Uani d . 1 . . C
H16 0.8405 0.1003 0.3942 0.033 Uiso calc R 1 . . H
C17 0.8716(4) 0.3278(3) 0.3312(2) 0.0184(4) Uani d . 1 . . C
C18 0.7059(4) 0.2804(3) 0.2541(3) 0.0221(7) Uani d . 1 . . C
H18 0.6088 0.3015 0.2757 0.027 Uiso calc R 1 . . H
C19 0.6880(5) 0.2100(3) 0.1566(3) 0.0298(8) Uani d . 1 . . C
H19 0.7853 0.1869 0.1369 0.036 Uiso calc R 1 . . H
C20 0.5275(6) 0.1645(3) 0.0754(3) 0.0383(10) Uani d . 1 . . C
C21 0.5313(7) 0.1257(4) -0.0281(3) 0.0522(13) Uani d . 1 . . C
H21 0.6368 0.1305 -0.0473 0.063 Uiso calc R 1 . . H
C22 0.3791(6) 0.0798(4) -0.1032(4) 0.0506(6) Uani d . 1 . . C
H22 0.3835 0.0544 -0.1738 0.061 Uiso calc R 1 . . H
C23 0.2235(6) 0.1081(4) 0.0171(3) 0.0506(6) Uani d . 1 . . C
H23 0.1154 0.1025 0.0331 0.061 Uiso calc R 1 . . H
C24 0.3689(6) 0.1562(4) 0.0986(3) 0.0462(11) Uani d . 1 . . C
H24 0.3600 0.1827 0.1684 0.055 Uiso calc R 1 . . H

loop_
_atom_site_aniso_label
_atom_site_aniso_U_11
_atom_site_aniso_U_22
_atom_site_aniso_U_33
_atom_site_aniso_U_12
_atom_site_aniso_U_13
_atom_site_aniso_U_23
Sm1 0.01735(10) 0.01504(10) 0.01451(10) 0.00717(7) 0.00520(7) 0.00734(7)
O1 0.0270(13) 0.0300(13) 0.0220(12) 0.0168(11) 0.0130(10) 0.0137(11)
O2 0.0222(12) 0.0250(12) 0.0175(11) 0.0104(10) 0.0065(10) 0.0110(10)
O3 0.0254(12) 0.0160(11) 0.0199(12) 0.0076(10) 0.0062(10) 0.0087(10)
O4 0.0188(12) 0.0206(12) 0.0338(14) 0.0079(10) 0.0074(10) 0.0123(11)
O5 0.0219(12) 0.0177(11) 0.0165(11) 0.0084(9) 0.0049(9) 0.0055(9)
O6 0.0220(12) 0.0247(13) 0.0242(13) 0.0096(10) 0.0064(10) 0.0056(10)
O7 0.0184(12) 0.0286(13) 0.0177(12) 0.0072(10) 0.0064(10) 0.0128(10)
O8 0.0231(12) 0.0226(13) 0.0276(13) 0.0132(10) 0.0106(11) 0.0157(11)
O9 0.062(3) 0.073(3) 0.060(3) 0.000(2) -0.010(2) 0.002(2)
O10 0.079(4) 0.084(4) 0.297(10) 0.043(3) 0.003(5) -0.012(5)
N1 0.0357(19) 0.068(3) 0.0241(17) -0.0066(18) 0.0021(15) 0.0218(18)
N2 0.048(2) 0.0274(17) 0.0269(17) 0.0247(15) 0.0095(15) 0.0121(14)
N3 0.091(4) 0.034(2) 0.052(3) 0.000(2) -0.031(2) 0.0101(19)
C1 0.0211(10) 0.0206(10) 0.0171(9) 0.0076(8) 0.0053(8) 0.0105(8)
C2 0.0256(18) 0.0321(19) 0.0217(18) 0.0127(16) 0.0070(15) 0.0162(16)
C3 0.0268(18) 0.0304(19) 0.0227(18) 0.0081(16) 0.0051(15) 0.0162(16)
C4 0.0287(19) 0.036(2) 0.0210(18) 0.0036(16) 0.0060(16) 0.0146(16)
C5 0.042(2) 0.037(2) 0.0227(19) 0.0061(19) 0.0101(18) 0.0111(17)
C6 0.0548(15) 0.0495(14) 0.0379(13) 0.0026(12) -0.0008(11) 0.0176(11)
C7 0.0548(15) 0.0495(14) 0.0379(13) 0.0026(12) -0.0008(11) 0.0176(11)
C8 0.034(2) 0.048(2) 0.030(2) 0.0127(19) 0.0109(17) 0.0242(19)
C9 0.0211(10) 0.0206(10) 0.0171(9) 0.0076(8) 0.0053(8) 0.0105(8)
C10 0.0202(17) 0.0235(18) 0.0235(17) 0.0108(14) 0.0086(14) 0.0136(15)
C11 0.0256(18) 0.0217(18) 0.0258(18) 0.0102(15) 0.0067(15) 0.0099(15)
C12 0.0310(19) 0.0207(17) 0.0194(17) 0.0121(15) 0.0062(15) 0.0065(14)
C13 0.037(2) 0.0231(18) 0.0278(19) 0.0127(16) 0.0125(17) 0.0107(16)
C14 0.053(3) 0.0217(18) 0.029(2) 0.0190(18) 0.0167(19) 0.0151(16)
C15 0.036(2) 0.034(2) 0.028(2) 0.0196(18) 0.0050(17) 0.0087(17)
C16 0.036(2) 0.0189(17) 0.0263(19) 0.0123(16) 0.0030(16) 0.0057(15)
C17 0.0211(10) 0.0206(10) 0.0171(9) 0.0076(8) 0.0053(8) 0.0105(8)
C18 0.0246(18) 0.0222(17) 0.0205(17) 0.0065(14) 0.0027(14) 0.0107(15)
C19 0.037(2) 0.0264(19) 0.0246(19) 0.0089(17) 0.0031(16) 0.0098(16)
C20 0.054(3) 0.0217(19) 0.027(2) 0.0034(18) -0.0075(19) 0.0067(16)
C21 0.080(4) 0.037(2) 0.025(2) 0.011(2) -0.006(2) 0.0066(19)
C22 0.0548(15) 0.0495(14) 0.0379(13) 0.0026(12) -0.0008(11) 0.0176(11)
C23 0.0548(15) 0.0495(14) 0.0379(13) 0.0026(12) -0.0008(11) 0.0176(11)
C24 0.045(3) 0.038(2) 0.040(2) -0.002(2) -0.012(2) 0.013(2)

loop_
_atom_type_symbol
_atom_type_description
_atom_type_scat_dispersion_real
_atom_type_scat_dispersion_imag
_atom_type_scat_source
C C 0.0033 0.0016 'International Tables Vol C Tables 4.2.6.8 and 6.1.1.4'
H H 0.0000 0.0000 'International Tables Vol C Tables 4.2.6.8 and 6.1.1.4'
N N 0.0061 0.0033 'International Tables Vol C Tables 4.2.6.8 and 6.1.1.4'
O O 0.0106 0.0060 'International Tables Vol C Tables 4.2.6.8 and 6.1.1.4'
Sm Sm -0.1638 3.4418 'International Tables Vol C Tables 4.2.6.8 and 6.1.1.4'

loop_
_geom_angle_atom_site_label_1
_geom_angle_atom_site_label_2
_geom_angle_atom_site_label_3
_geom_angle_site_symmetry_1
_geom_angle_site_symmetry_3
_geom_angle
_geom_angle_publ_flag
O5 Sm1 O7 . . 77.38(7) yes
O5 Sm1 O4 . 2_666 154.64(8) yes
O7 Sm1 O4 . 2_666 83.76(8) yes
O5 Sm1 O3 . . 79.83(7) yes
O7 Sm1 O3 . . 74.40(7) yes
O4 Sm1 O3 2_666 . 111.35(7) yes
O5 Sm1 O2 . . 125.51(7) no
O7 Sm1 O2 . . 135.99(7) no
O4 Sm1 O2 2_666 . 79.84(7) no
O3 Sm1 O2 . . 74.19(7) no
O5 Sm1 O8 . . 83.36(7) yes
O7 Sm1 O8 . . 67.87(8) no
O4 Sm1 O8 2_666 . 73.84(7) no
O3 Sm1 O8 . . 141.18(7) no
O2 Sm1 O8 . . 141.99(8) no
O5 Sm1 O6 . 2_766 113.49(7) no
O7 Sm1 O6 . 2_766 141.26(8) no
O4 Sm1 O6 2_666 2_766 72.14(8) no
O3 Sm1 O6 . 2_766 142.43(7) no
O2 Sm1 O6 . 2_766 69.65(7) no
O8 Sm1 O6 . 2_766 76.38(8) no
O5 Sm1 O1 . . 75.81(7) yes
O7 Sm1 O1 . . 141.76(8) no
O4 Sm1 O1 2_666 . 128.45(7) no
O3 Sm1 O1 . . 74.43(7) no
O2 Sm1 O1 . . 51.50(7) no
O8 Sm1 O1 . . 134.11(7) no
O6 Sm1 O1 2_766 . 75.36(8) no
O5 Sm1 O5 . 2_766 63.65(8) no
O7 Sm1 O5 . 2_766 122.22(7) no
O4 Sm1 O5 2_666 2_766 115.00(7) no
O3 Sm1 O5 . 2_766 131.89(7) no
O2 Sm1 O5 . 2_766 101.70(7) no
O8 Sm1 O5 . 2_766 66.80(7) no
O6 Sm1 O5 2_766 2_766 50.04(7) no
O1 Sm1 O5 . 2_766 67.31(7) yes
O5 Sm1 O3 . 2_666 133.91(7) no
O7 Sm1 O3 . 2_666 69.11(7) no
O4 Sm1 O3 2_666 2_666 49.83(7) no
O3 Sm1 O3 . 2_666 61.58(8) no
O2 Sm1 O3 . 2_666 69.10(7) no
O8 Sm1 O3 . 2_666 110.69(7) no
O6 Sm1 O3 2_766 2_666 112.47(7) no
O1 Sm1 O3 . 2_666 113.26(7) no
O5 Sm1 O3 2_766 2_666 162.44(7) no
C1 O1 Sm1 . . 92.57(18) no
C1 O2 Sm1 . . 94.83(18) no
C9 O3 Sm1 . . 152.5(2) no
C9 O3 Sm1 . 2_666 89.06(18) no
Sm1 O3 Sm1 . 2_666 118.42(8) no
C9 O4 Sm1 . 2_666 100.81(19) no
C17 O5 Sm1 . . 151.5(2) no
C17 O5 Sm1 . 2_766 90.87(18) no
Sm1 O5 Sm1 . 2_766 116.35(8) no
C17 O6 Sm1 . 2_766 98.24(19) no
Sm1 O7 H25 . . 116(2) no
Sm1 O7 H26 . . 128(2) no
H25 O7 H26 . . 110.1(16) no
Sm1 O8 H27 . . 114(2) no
Sm1 O8 H28 . . 119(2) no
H27 O8 H28 . . 111.5(17) no
H29 O9 H30 . . 109(5) no
H31 O10 H32 . . 109(11) no
C7 N1 C6 . . 116.3(4) no
C14 N2 C15 . . 116.2(3) no
C23 N3 C22 . . 118.3(4) no
O1 C1 O2 . . 120.9(3) no
O1 C1 C2 . . 120.1(3) no
O2 C1 C2 . . 119.0(3) no
C3 C2 C1 . . 120.5(3) no
C3 C2 H2 . . 119.8 no
C1 C2 H2 . . 119.8 no
C2 C3 C4 . . 128.0(3) no
C2 C3 H3 . . 116.0 no
C4 C3 H3 . . 116.0 no
C5 C4 C8 . . 117.0(3) no
C5 C4 C3 . . 118.8(3) no
C8 C4 C3 . . 124.2(3) no
C6 C5 C4 . . 119.7(4) no
C6 C5 H5 . . 120.2 no
C4 C5 H5 . . 120.2 no
N1 C6 C5 . . 123.8(5) no
N1 C6 H6 . . 118.1 no
C5 C6 H6 . . 118.1 no
N1 C7 C8 . . 124.5(5) no
N1 C7 H7 . . 117.7 no
C8 C7 H7 . . 117.7 no
C7 C8 C4 . . 118.6(4) no
C7 C8 H8 . . 120.7 no
C4 C8 H8 . . 120.7 no
O4 C9 O3 . . 120.1(3) no
O4 C9 C10 . . 121.3(3) no
O3 C9 C10 . . 118.6(3) no
C11 C10 C9 . . 122.0(3) no
C11 C10 H10 . . 119.0 no
C9 C10 H10 . . 119.0 no
C10 C11 C12 . . 125.4(3) no
C10 C11 H11 . . 117.3 no
C12 C11 H11 . . 117.3 no
C13 C12 C16 . . 117.5(3) no
C13 C12 C11 . . 119.4(3) no
C16 C12 C11 . . 123.1(3) no
C14 C13 C12 . . 119.4(4) no
C14 C13 H13 . . 120.3 no
C12 C13 H13 . . 120.3 no
N2 C14 C13 . . 123.9(3) no
N2 C14 H14 . . 118.1 no
C13 C14 H14 . . 118.1 no
N2 C15 C16 . . 124.2(4) no
N2 C15 H15 . . 117.9 no
C16 C15 H15 . . 117.9 no
C15 C16 C12 . . 118.7(3) no
C15 C16 H16 . . 120.7 no
C12 C16 H16 . . 120.7 no
O6 C17 O5 . . 120.5(3) no
O6 C17 C18 . . 121.0(3) no
O5 C17 C18 . . 118.5(3) no
C19 C18 C17 . . 122.4(3) no
C19 C18 H18 . . 118.8 no
C17 C18 H18 . . 118.8 no
C18 C19 C20 . . 124.7(4) no
C18 C19 H19 . . 117.7 no
C20 C19 H19 . . 117.7 no
C21 C20 C24 . . 117.7(4) no
C21 C20 C19 . . 120.0(4) no
C24 C20 C19 . . 122.3(4) no
C20 C21 C22 . . 119.1(5) no
C20 C21 H21 . . 120.4 no
C22 C21 H21 . . 120.4 no
N3 C22 C21 . . 123.4(5) no
N3 C22 H22 . . 118.3 no
C21 C22 H22 . . 118.3 no
N3 C23 C24 . . 122.9(5) no
N3 C23 H23 . . 118.6 no
C24 C23 H23 . . 118.6 no
C20 C24 C23 . . 118.7(4) no
C20 C24 H24 . . 120.7 no
C23 C24 H24 . . 120.7 no

loop_
_geom_bond_atom_site_label_1
_geom_bond_atom_site_label_2
_geom_bond_site_symmetry_2
_geom_bond_distance
_geom_bond_publ_flag
Sm1 O5 . 2.404(2) yes
Sm1 O7 . 2.457(2) yes
Sm1 O4 2_666 2.471(2) yes
Sm1 O3 . 2.488(2) yes
Sm1 O2 . 2.499(2) yes
Sm1 O8 . 2.508(2) yes
Sm1 O6 2_766 2.519(2) yes
Sm1 O1 . 2.557(2) yes
Sm1 O5 2_766 2.659(2) yes
Sm1 O3 2_666 2.712(2) yes
O1 C1 . 1.254(4) no
O2 C1 . 1.272(4) no
O3 C9 . 1.273(4) no
O3 Sm1 2_666 2.712(2) no
O4 C9 . 1.259(4) no
O4 Sm1 2_666 2.471(2) no
O5 C17 . 1.278(4) no
O5 Sm1 2_766 2.659(2) no
O6 C17 . 1.249(4) no
O6 Sm1 2_766 2.519(2) no
O7 H25 . 0.848(10) no
O7 H26 . 0.848(10) no
O8 H27 . 0.84(3) no
O8 H28 . 0.84(4) no
O9 H29 . 0.85(3) no
O9 H30 . 0.85(5) no
O10 H31 . 0.86(12) no
O10 H32 . 0.85(10) no
N1 C7 . 1.336(6) no
N1 C6 . 1.334(6) no
N2 C14 . 1.337(5) no
N2 C15 . 1.338(5) no
N3 C23 . 1.327(6) no
N3 C22 . 1.313(7) no
C1 C2 . 1.483(4) no
C2 C3 . 1.320(5) no
C2 H2 . 0.9500 no
C3 C4 . 1.465(5) no
C3 H3 . 0.9500 no
C4 C5 . 1.393(5) no
C4 C8 . 1.396(5) no
C5 C6 . 1.376(6) no
C5 H5 . 0.9500 no
C6 H6 . 0.9500 no
C7 C8 . 1.381(6) no
C7 H7 . 0.9500 no
C8 H8 . 0.9500 no
C9 C10 . 1.475(4) no
C10 C11 . 1.327(5) no
C10 H10 . 0.9500 no
C11 C12 . 1.473(5) no
C11 H11 . 0.9500 no
C12 C13 . 1.387(5) no
C12 C16 . 1.393(5) no
C13 C14 . 1.380(5) no
C13 H13 . 0.9500 no
C14 H14 . 0.9500 no
C15 C16 . 1.387(5) no
C15 H15 . 0.9500 no
C16 H16 . 0.9500 no
C17 C18 . 1.480(5) no
C18 C19 . 1.316(5) no
C18 H18 . 0.9500 no
C19 C20 . 1.479(5) no
C19 H19 . 0.9500 no
C20 C21 . 1.385(6) no
C20 C24 . 1.393(6) no
C21 C22 . 1.387(6) no
C21 H21 . 0.9500 no
C22 H22 . 0.9500 no
C23 C24 . 1.394(6) no
C23 H23 . 0.9500 no
C24 H24 . 0.9500 no

loop_
_geom_hbond_atom_site_label_D
_geom_hbond_atom_site_label_H
_geom_hbond_atom_site_label_A
_geom_hbond_site_symmetry_A
_geom_hbond_distance_DH
_geom_hbond_distance_HA
_geom_hbond_distance_DA
_geom_hbond_angle_DHA
_geom_hbond_publ_flag
O7 H25 O2 2_666 0.848(10) 1.834(10) 2.675(3) 171(3) yes
O7 H26 N1 1_554 0.848(10) 2.040(14) 2.870(4) 166(3) yes
O8 H27 O1 2_766 0.84(3) 1.93(3) 2.741(3) 162(3) yes
O8 H28 N2 1_565 0.84(4) 2.05(4) 2.883(4) 177(3) yes
O9 H29 O4 1_655 0.85(3) 2.17(2) 2.997(4) 163(6) yes
O9 H30 N3 2_655 0.85(5) 2.22(4) 2.913(6) 138(5) yes

loop_
_geom_torsion_atom_site_label_1
_geom_torsion_atom_site_label_2
_geom_torsion_atom_site_label_3
_geom_torsion_atom_site_label_4
_geom_torsion_site_symmetry_1
_geom_torsion_site_symmetry_4
_geom_torsion
_geom_torsion_publ_flag
O5 Sm1 O1 C1 . . -167.9(2) no
O7 Sm1 O1 C1 . . -121.1(2) no
O4 Sm1 O1 C1 2_666 . 20.5(2) no
O3 Sm1 O1 C1 . . -84.69(19) no
O2 Sm1 O1 C1 . . -2.72(18) no
O8 Sm1 O1 C1 . . 126.41(19) no
O6 Sm1 O1 C1 2_766 . 72.72(19) no
O5 Sm1 O1 C1 2_766 . 125.1(2) no
O3 Sm1 O1 C1 2_666 . -35.8(2) no
O5 Sm1 O2 C1 . . 20.5(2) no
O7 Sm1 O2 C1 . . 131.08(19) no
O4 Sm1 O2 C1 2_666 . -159.1(2) no
O3 Sm1 O2 C1 . . 85.14(19) no
O8 Sm1 O2 C1 . . -112.6(2) no
O6 Sm1 O2 C1 2_766 . -84.48(19) no
O1 Sm1 O2 C1 . . 2.69(18) no
O5 Sm1 O2 C1 2_766 . -45.40(19) no
O3 Sm1 O2 C1 2_666 . 150.2(2) no
O5 Sm1 O3 C9 . . 24.9(4) no
O7 Sm1 O3 C9 . . 104.5(4) no
O4 Sm1 O3 C9 2_666 . -178.8(4) no
O2 Sm1 O3 C9 . . -106.7(4) no
O8 Sm1 O3 C9 . . 90.7(4) no
O6 Sm1 O3 C9 2_766 . -90.6(4) no
O1 Sm1 O3 C9 . . -53.1(4) no
O5 Sm1 O3 C9 2_766 . -15.0(5) no
O3 Sm1 O3 C9 2_666 . 178.8(5) no
O5 Sm1 O3 Sm1 . 2_666 -153.94(10) no
O7 Sm1 O3 Sm1 . 2_666 -74.34(9) no
O4 Sm1 O3 Sm1 2_666 2_666 2.35(11) no
O2 Sm1 O3 Sm1 . 2_666 74.44(9) no
O8 Sm1 O3 Sm1 . 2_666 -88.18(13) no
O6 Sm1 O3 Sm1 2_766 2_666 90.53(13) no
O1 Sm1 O3 Sm1 . 2_666 128.09(10) no
O5 Sm1 O3 Sm1 2_766 2_666 166.11(7) no
O3 Sm1 O3 Sm1 2_666 2_666 0.0 no
O7 Sm1 O5 C17 . . -25.2(4) no
O4 Sm1 O5 C17 2_666 . -68.1(5) no
O3 Sm1 O5 C17 . . 51.0(4) no
O2 Sm1 O5 C17 . . 113.1(4) no
O8 Sm1 O5 C17 . . -93.9(4) no
O6 Sm1 O5 C17 2_766 . -165.9(4) no
O1 Sm1 O5 C17 . . 127.3(4) no
O5 Sm1 O5 C17 2_766 . -161.3(5) no
O3 Sm1 O5 C17 2_666 . 18.5(5) no
O7 Sm1 O5 Sm1 . 2_766 136.10(10) no
O4 Sm1 O5 Sm1 2_666 2_766 93.21(18) no
O3 Sm1 O5 Sm1 . 2_766 -147.77(10) no
O2 Sm1 O5 Sm1 . 2_766 -85.68(11) no
O8 Sm1 O5 Sm1 . 2_766 67.37(9) no
O6 Sm1 O5 Sm1 2_766 2_766 -4.63(11) no
O1 Sm1 O5 Sm1 . 2_766 -71.42(9) no
O5 Sm1 O5 Sm1 2_766 2_766 0.0 no
O3 Sm1 O5 Sm1 2_666 2_766 179.81(7) no
Sm1 O1 C1 O2 . . 4.9(3) no
Sm1 O1 C1 C2 . . -174.9(3) no
Sm1 O2 C1 O1 . . -5.0(3) no
Sm1 O2 C1 C2 . . 174.8(3) no
O1 C1 C2 C3 . . 166.5(3) no
O2 C1 C2 C3 . . -13.2(5) no
C1 C2 C3 C4 . . -177.8(3) no
C2 C3 C4 C5 . . 179.8(4) no
C2 C3 C4 C8 . . -1.4(6) no
C8 C4 C5 C6 . . -0.1(6) no
C3 C4 C5 C6 . . 178.8(4) no
C7 N1 C6 C5 . . 0.2(7) no
C4 C5 C6 N1 . . 0.3(7) no
C6 N1 C7 C8 . . -0.9(7) no
N1 C7 C8 C4 . . 1.1(7) no
C5 C4 C8 C7 . . -0.5(6) no
C3 C4 C8 C7 . . -179.4(4) no
Sm1 O4 C9 O3 2_666 . -4.5(3) no
Sm1 O4 C9 C10 2_666 . 174.0(2) no
Sm1 O3 C9 O4 . . -174.9(3) no
Sm1 O3 C9 O4 2_666 . 4.0(3) no
Sm1 O3 C9 C10 . . 6.5(6) no
Sm1 O3 C9 C10 2_666 . -174.5(3) no
O4 C9 C10 C11 . . 2.7(5) no
O3 C9 C10 C11 . . -178.8(3) no
C9 C10 C11 C12 . . -175.4(3) no
C10 C11 C12 C13 . . 160.5(3) no
C10 C11 C12 C16 . . -18.3(6) no
C16 C12 C13 C14 . . 3.6(5) no
C11 C12 C13 C14 . . -175.3(3) no
C15 N2 C14 C13 . . -0.6(5) no
C12 C13 C14 N2 . . -2.6(6) no
C14 N2 C15 C16 . . 2.6(5) no
N2 C15 C16 C12 . . -1.4(6) no
C13 C12 C16 C15 . . -1.8(5) no
C11 C12 C16 C15 . . 177.1(3) no
Sm1 O6 C17 O5 2_766 . -6.3(3) no
Sm1 O6 C17 C18 2_766 . 172.7(3) no
Sm1 O5 C17 O6 . . 169.2(3) no
Sm1 O5 C17 O6 2_766 . 5.9(3) no
Sm1 O5 C17 C18 . . -9.9(6) no
Sm1 O5 C17 C18 2_766 . -173.1(3) no
O6 C17 C18 C19 . . -13.1(5) no
O5 C17 C18 C19 . . 166.0(3) no
C17 C18 C19 C20 . . -177.2(3) no
C18 C19 C20 C21 . . 158.2(4) no
C18 C19 C20 C24 . . -23.3(6) no
C24 C20 C21 C22 . . -0.6(6) no
C19 C20 C21 C22 . . 178.0(4) no
C23 N3 C22 C21 . . 1.7(7) no
C20 C21 C22 N3 . . -0.7(7) no
C22 N3 C23 C24 . . -1.4(7) no
C21 C20 C24 C23 . . 0.9(6) no
C19 C20 C24 C23 . . -177.6(4) no
N3 C23 C24 C20 . . 0.1(7) no
